data_8105864
loop_
_publ_author_name
'Tan, Yee Seng'
'Tiekink, Edward R.T.'

_publ_section_title
;
 Crystal structure of tetrakis(O,O&#x2032;-diisopropyldithiophosphato-\k2
 S,S&#x2032;)-(\m2-1,2-bis(4-pyridylmethylene)hydrazine-\k2
 N:N&#x2032;)zinc(II), C36H66N4O8P4S8Zn2
;
_journal_issue 4
_journal_name_full 'Zeitschrift f\"ur Kristallographie - New Crystal Structures'
_journal_page_first 827
_journal_page_last 829
_journal_paper_doi 10.1515/ncrs-2019-0133
_journal_volume 234
_journal_year 2019
_chemical_formula_moiety 'C36 H66 N4 O8 P4 S8 Zn2'
_chemical_formula_sum 'C36 H66 N4 O8 P4 S8 Zn2'
_chemical_formula_weight 1194.02
_space_group_crystal_system triclinic
_space_group_IT_number 2
_space_group_name_Hall '-P 1'
_space_group_name_H-M_alt 'P -1'
_atom_sites_solution_hydrogens geom
_audit_creation_method SHELXL-2018/3
_cell_angle_alpha 75.6040(10)
_cell_angle_beta 86.3210(10)
_cell_angle_gamma 83.103(2)
_cell_formula_units_Z 1
_cell_length_a 7.94960(10)
_cell_length_b 11.5638(2)
_cell_length_c 16.5616(2)
_cell_measurement_reflns_used 17065
_cell_measurement_temperature 100(2)
_cell_measurement_theta_max 76.0360
_cell_measurement_theta_min 5.3460
_cell_volume 1463.06(4)
_computing_cell_refinement 'CrysAlisPro [1]'
_computing_data_collection 'CrysAlisPro [1]'
_computing_data_reduction 'CrysAlisPro [1]'
_computing_molecular_graphics 'ORTEP-3 for Windows [4]'
_computing_publication_material 'SHELXL-2017/1 [3]'
_computing_structure_refinement 'SHELXL-2017/1 [3]'
_computing_structure_solution 'SHELXT 2014/5 [2]'
_diffrn_ambient_temperature 100(2)
_diffrn_detector_area_resol_mean 5.2558
_diffrn_measured_fraction_theta_full 1.000
_diffrn_measured_fraction_theta_max 1.000
_diffrn_measurement_device_type 'XtaLAB Synergy, Dualflex, AtlasS2'
_diffrn_measurement_method '\w scans'
_diffrn_radiation_type CuK\a
_diffrn_radiation_wavelength 1.54184
_diffrn_reflns_av_R_equivalents 0.0291
_diffrn_reflns_av_unetI/netI 0.0178
_diffrn_reflns_Laue_measured_fraction_full 1.000
_diffrn_reflns_Laue_measured_fraction_max 1.000
_diffrn_reflns_limit_h_max 9
_diffrn_reflns_limit_h_min -9
_diffrn_reflns_limit_k_max 13
_diffrn_reflns_limit_k_min -13
_diffrn_reflns_limit_l_max 19
_diffrn_reflns_limit_l_min -19
_diffrn_reflns_number 31791
_diffrn_reflns_point_group_measured_fraction_full 1.000
_diffrn_reflns_point_group_measured_fraction_max 1.000
_diffrn_reflns_theta_full 67.074
_diffrn_reflns_theta_max 67.074
_diffrn_reflns_theta_min 3.970
_diffrn_source 'micro-focus sealed X-ray tube'
_exptl_absorpt_coefficient_mu 5.076
_exptl_absorpt_correction_T_max 1.000
_exptl_absorpt_correction_T_min 0.582
_exptl_absorpt_correction_type gaussian
_exptl_absorpt_process_details 'CrysAlisPro [1]'
_exptl_crystal_colour yellow
_exptl_crystal_density_diffrn 1.355
_exptl_crystal_description prism
_exptl_crystal_F_000 622
_exptl_crystal_size_max 0.152
_exptl_crystal_size_mid 0.079
_exptl_crystal_size_min 0.058
_refine_diff_density_max 0.739
_refine_diff_density_min -0.784
_refine_diff_density_rms 0.074
_refine_ls_extinction_coef .
_refine_ls_extinction_method none
_refine_ls_goodness_of_fit_ref 1.176
_refine_ls_hydrogen_treatment constr
_refine_ls_matrix_type full
_refine_ls_number_parameters 288
_refine_ls_number_reflns 5233
_refine_ls_number_restraints 0
_refine_ls_restrained_S_all 1.176
_refine_ls_R_factor_all 0.0450
_refine_ls_R_factor_gt 0.0424
_refine_ls_shift/su_max 0.000
_refine_ls_shift/su_mean 0.000
_refine_ls_structure_factor_coef Fsqd
_refine_ls_weighting_details 'w=1/[\s^2^(Fo^2^)+(0.0321P)^2^+3.4930P] where P=(Fo^2^+2Fc^2^)/3'
_refine_ls_weighting_scheme calc
_refine_ls_wR_factor_gt 0.1057
_refine_ls_wR_factor_ref 0.1072
_reflns_Friedel_coverage 0.000
_reflns_Friedel_fraction_full .
_reflns_Friedel_fraction_max .
_reflns_number_gt 4906
_reflns_number_total 5233
_reflns_threshold_expression 'I > 2\s(I)'
_cod_data_source_file suppl_ncrs-2019-0133_suppl.cif
_cod_data_source_block shelx
_cod_database_code 8105864
_shelx_shelxl_version_number 2018/3
_shelx_space_group_comment
;
The symmetry employed for this shelxl refinement is uniquely defined
by the following loop, which should always be used as a source of
symmetry information in preference to the above space-group names.
They are only intended as comments.
;
_shelx_estimated_absorpt_t_min 0.513
_shelx_estimated_absorpt_t_max 0.757

loop_
_space_group_symop_operation_xyz
'x, y, z'
'-x, -y, -z'

loop_
_atom_site_label
_atom_site_type_symbol
_atom_site_fract_x
_atom_site_fract_y
_atom_site_fract_z
_atom_site_U_iso_or_equiv
_atom_site_adp_type
_atom_site_occupancy
_atom_site_site_symmetry_order
_atom_site_calc_flag
_atom_site_refinement_flags_posn
_atom_site_refinement_flags_adp
_atom_site_refinement_flags_occupancy
_atom_site_disorder_assembly
_atom_site_disorder_group
Zn Zn 0.13182(6) 0.55581(5) 0.72672(3) 0.04352(17) Uani 1 1 d . . . . .
S1 S 0.18842(10) 0.45555(7) 0.86473(5) 0.02501(18) Uani 1 1 d . . . . .
S2 S 0.05167(10) 0.34912(7) 0.71701(5) 0.02400(18) Uani 1 1 d . . . . .
S3 S -0.09759(11) 0.67729(8) 0.66614(6) 0.0301(2) Uani 1 1 d . . . . .
S4 S 0.18781(11) 0.78110(7) 0.75900(5) 0.02757(19) Uani 1 1 d . . . . .
P1 P 0.11108(10) 0.31239(7) 0.83603(5) 0.01980(17) Uani 1 1 d . . . . .
P2 P -0.03636(11) 0.81383(7) 0.70957(5) 0.02375(19) Uani 1 1 d . . . . .
O1 O 0.2566(3) 0.20575(19) 0.86011(13) 0.0234(5) Uani 1 1 d . . . . .
O2 O -0.0392(3) 0.2616(2) 0.89677(13) 0.0234(5) Uani 1 1 d . . . . .
O3 O -0.0572(3) 0.9264(2) 0.63286(14) 0.0311(6) Uani 1 1 d . . . . .
O4 O -0.1811(3) 0.8509(2) 0.77127(14) 0.0315(6) Uani 1 1 d . . . . .
N1 N 0.3461(3) 0.5574(2) 0.65253(17) 0.0252(6) Uani 1 1 d . . . . .
N2 N 0.9280(3) 0.4870(3) 0.52601(16) 0.0239(6) Uani 1 1 d . . . . .
C1 C 0.2480(4) 0.0914(3) 0.8367(2) 0.0275(7) Uani 1 1 d . . . . .
H1 H 0.137184 0.093784 0.810595 0.033 Uiso 1 1 calc R U . . .
C2 C 0.2605(6) -0.0073(3) 0.9147(3) 0.0417(9) Uani 1 1 d . . . . .
H2A H 0.161868 0.003355 0.951799 0.062 Uiso 1 1 calc R U . . .
H2B H 0.364329 -0.004868 0.942861 0.062 Uiso 1 1 calc R U . . .
H2C H 0.263635 -0.084929 0.900563 0.062 Uiso 1 1 calc R U . . .
C3 C 0.3924(5) 0.0792(4) 0.7734(2) 0.0396(9) Uani 1 1 d . . . . .
H3A H 0.380010 0.147891 0.724837 0.059 Uiso 1 1 calc R U . . .
H3B H 0.389387 0.004751 0.755662 0.059 Uiso 1 1 calc R U . . .
H3C H 0.500933 0.077249 0.798918 0.059 Uiso 1 1 calc R U . . .
C4 C -0.2051(4) 0.3335(3) 0.8941(2) 0.0296(8) Uani 1 1 d . . . . .
H4 H -0.203222 0.407337 0.847456 0.036 Uiso 1 1 calc R U . . .
C5 C -0.2347(5) 0.3692(4) 0.9763(3) 0.0442(10) Uani 1 1 d . . . . .
H5A H -0.143956 0.415489 0.983744 0.066 Uiso 1 1 calc R U . . .
H5B H -0.235296 0.296800 1.022091 0.066 Uiso 1 1 calc R U . . .
H5C H -0.344167 0.418261 0.976205 0.066 Uiso 1 1 calc R U . . .
C6 C -0.3334(5) 0.2575(4) 0.8776(3) 0.0431(10) Uani 1 1 d . . . . .
H6A H -0.307127 0.239029 0.823202 0.065 Uiso 1 1 calc R U . . .
H6B H -0.446908 0.301287 0.877432 0.065 Uiso 1 1 calc R U . . .
H6C H -0.329962 0.182554 0.921280 0.065 Uiso 1 1 calc R U . . .
C7 C -0.0186(6) 1.0449(3) 0.6386(2) 0.0409(10) Uani 1 1 d . . . . .
H7 H -0.000216 1.043944 0.697978 0.049 Uiso 1 1 calc R U . . .
C8 C -0.1673(8) 1.1318(4) 0.6072(4) 0.0782(19) Uani 1 1 d . . . . .
H8A H -0.265614 1.113899 0.645219 0.117 Uiso 1 1 calc R U . . .
H8B H -0.192888 1.125126 0.551537 0.117 Uiso 1 1 calc R U . . .
H8C H -0.141480 1.213536 0.604165 0.117 Uiso 1 1 calc R U . . .
C9 C 0.1417(8) 1.0740(5) 0.5854(3) 0.0652(15) Uani 1 1 d . . . . .
H9A H 0.233916 1.010575 0.604401 0.098 Uiso 1 1 calc R U . . .
H9B H 0.173745 1.150991 0.590711 0.098 Uiso 1 1 calc R U . . .
H9C H 0.120535 1.079290 0.526887 0.098 Uiso 1 1 calc R U . . .
C10 C -0.2077(5) 0.7719(4) 0.8538(2) 0.0455(11) Uani 1 1 d . . . . .
H10 H -0.113592 0.704982 0.864566 0.055 Uiso 1 1 calc R U . . .
C11 C -0.3734(6) 0.7213(5) 0.8551(3) 0.0654(14) Uani 1 1 d . . . . .
H11A H -0.368880 0.675436 0.812451 0.098 Uiso 1 1 calc R U . . .
H11B H -0.465169 0.787142 0.843493 0.098 Uiso 1 1 calc R U . . .
H11C H -0.394191 0.668442 0.910129 0.098 Uiso 1 1 calc R U . . .
C12 C -0.2030(6) 0.8484(6) 0.9158(3) 0.0669(16) Uani 1 1 d . . . . .
H12A H -0.090898 0.876825 0.912507 0.100 Uiso 1 1 calc R U . . .
H12B H -0.225396 0.800349 0.972274 0.100 Uiso 1 1 calc R U . . .
H12C H -0.289649 0.917442 0.902508 0.100 Uiso 1 1 calc R U . . .
C13 C 0.3663(4) 0.6474(3) 0.5852(2) 0.0288(7) Uani 1 1 d . . . . .
H13 H 0.276343 0.709905 0.570767 0.035 Uiso 1 1 calc R U . . .
C14 C 0.5130(4) 0.6525(3) 0.5360(2) 0.0262(7) Uani 1 1 d . . . . .
H14 H 0.523162 0.717482 0.488494 0.031 Uiso 1 1 calc R U . . .
C15 C 0.6457(4) 0.5622(3) 0.55632(19) 0.0211(6) Uani 1 1 d . . . . .
C16 C 0.6239(4) 0.4684(3) 0.6262(2) 0.0243(7) Uani 1 1 d . . . . .
H16 H 0.712060 0.404995 0.642084 0.029 Uiso 1 1 calc R U . . .
C17 C 0.4736(4) 0.4688(3) 0.6719(2) 0.0262(7) Uani 1 1 d . . . . .
H17 H 0.459137 0.403988 0.719016 0.031 Uiso 1 1 calc R U . . .
C18 C 0.8055(4) 0.5690(3) 0.50667(19) 0.0237(7) Uani 1 1 d . . . . .
H18 H 0.817482 0.634892 0.459970 0.028 Uiso 1 1 calc R U . . .

loop_
_atom_site_aniso_label
_atom_site_aniso_U_11
_atom_site_aniso_U_22
_atom_site_aniso_U_33
_atom_site_aniso_U_23
_atom_site_aniso_U_13
_atom_site_aniso_U_12
Zn 0.0286(3) 0.0437(3) 0.0355(3) 0.0179(2) 0.0169(2) 0.0186(2)
S1 0.0296(4) 0.0235(4) 0.0219(4) -0.0067(3) 0.0040(3) -0.0029(3)
S2 0.0276(4) 0.0264(4) 0.0160(4) -0.0047(3) -0.0010(3) 0.0039(3)
S3 0.0270(4) 0.0249(4) 0.0408(5) -0.0142(4) -0.0097(4) 0.0061(3)
S4 0.0294(4) 0.0254(4) 0.0278(4) -0.0069(3) -0.0057(3) 0.0007(3)
P1 0.0201(4) 0.0202(4) 0.0171(4) -0.0028(3) -0.0006(3) 0.0019(3)
P2 0.0304(4) 0.0203(4) 0.0192(4) -0.0055(3) -0.0038(3) 0.0054(3)
O1 0.0235(11) 0.0217(11) 0.0247(11) -0.0071(9) -0.0052(9) 0.0040(9)
O2 0.0206(11) 0.0245(12) 0.0217(11) -0.0007(9) 0.0000(9) 0.0005(9)
O3 0.0515(15) 0.0204(12) 0.0206(12) -0.0043(9) -0.0095(11) 0.0021(11)
O4 0.0334(13) 0.0352(14) 0.0219(12) -0.0068(10) -0.0029(10) 0.0135(11)
N1 0.0227(14) 0.0252(15) 0.0228(14) -0.0011(11) 0.0027(11) 0.0053(11)
N2 0.0214(13) 0.0317(15) 0.0173(13) -0.0062(11) 0.0063(11) -0.0012(11)
C1 0.0295(17) 0.0215(17) 0.0324(18) -0.0095(14) -0.0068(14) 0.0031(13)
C2 0.052(2) 0.030(2) 0.040(2) -0.0042(17) 0.0017(19) -0.0043(18)
C3 0.047(2) 0.034(2) 0.039(2) -0.0134(17) 0.0027(18) 0.0032(17)
C4 0.0207(16) 0.0337(19) 0.0285(18) -0.0008(15) 0.0060(13) 0.0023(14)
C5 0.042(2) 0.049(3) 0.038(2) -0.0118(19) 0.0147(18) 0.0009(19)
C6 0.0275(19) 0.054(3) 0.043(2) -0.0005(19) -0.0032(16) -0.0085(18)
C7 0.071(3) 0.0196(18) 0.032(2) -0.0057(15) -0.0150(19) -0.0006(18)
C8 0.113(5) 0.030(2) 0.091(4) -0.014(3) -0.046(4) 0.018(3)
C9 0.103(4) 0.050(3) 0.046(3) -0.005(2) -0.003(3) -0.035(3)
C10 0.037(2) 0.060(3) 0.0262(19) 0.0032(18) 0.0026(16) 0.0191(19)
C11 0.054(3) 0.067(3) 0.062(3) 0.001(3) 0.020(2) -0.003(3)
C12 0.055(3) 0.116(5) 0.027(2) -0.024(3) -0.004(2) 0.017(3)
C13 0.0266(17) 0.0247(17) 0.0273(17) 0.0026(14) 0.0039(14) 0.0065(14)
C14 0.0270(17) 0.0252(17) 0.0206(16) 0.0011(13) 0.0056(13) 0.0027(13)
C15 0.0221(16) 0.0250(16) 0.0173(15) -0.0082(13) 0.0028(12) -0.0023(13)
C16 0.0219(16) 0.0263(17) 0.0216(16) -0.0040(13) 0.0020(12) 0.0041(13)
C17 0.0249(16) 0.0259(17) 0.0209(16) 0.0023(13) 0.0039(13) 0.0046(13)
C18 0.0252(17) 0.0268(17) 0.0182(15) -0.0053(13) 0.0042(12) -0.0019(14)

loop_
_atom_type_symbol
_atom_type_description
_atom_type_scat_dispersion_real
_atom_type_scat_dispersion_imag
_atom_type_scat_source
C C 0.0181 0.0091 'International Tables Vol C Tables 4.2.6.8 and 6.1.1.4'
H H 0.0000 0.0000 'International Tables Vol C Tables 4.2.6.8 and 6.1.1.4'
N N 0.0311 0.0180 'International Tables Vol C Tables 4.2.6.8 and 6.1.1.4'
O O 0.0492 0.0322 'International Tables Vol C Tables 4.2.6.8 and 6.1.1.4'
P P 0.2955 0.4335 'International Tables Vol C Tables 4.2.6.8 and 6.1.1.4'
S S 0.3331 0.5567 'International Tables Vol C Tables 4.2.6.8 and 6.1.1.4'
Zn Zn -1.5491 0.6778 'International Tables Vol C Tables 4.2.6.8 and 6.1.1.4'

loop_
_geom_angle_atom_site_label_1
_geom_angle_atom_site_label_2
_geom_angle_atom_site_label_3
_geom_angle
_geom_angle_site_symmetry_1
_geom_angle_site_symmetry_3
N1 Zn S3 114.98(8) . .
N1 Zn S1 111.22(8) . .
S3 Zn S1 132.70(4) . .
N1 Zn S2 97.20(9) . .
S3 Zn S2 99.90(4) . .
S1 Zn S2 83.68(3) . .
N1 Zn S4 90.84(9) . .
S3 Zn S4 78.93(3) . .
S1 Zn S4 90.96(3) . .
S2 Zn S4 171.53(3) . .
P1 S1 Zn 85.65(4) . .
P1 S2 Zn 79.41(4) . .
P2 S3 Zn 91.08(4) . .
P2 S4 Zn 76.21(4) . .
O1 P1 O2 101.17(12) . .
O1 P1 S2 113.30(9) . .
O2 P1 S2 112.07(9) . .
O1 P1 S1 107.14(9) . .
O2 P1 S1 111.50(9) . .
S2 P1 S1 111.21(5) . .
O3 P2 O4 100.61(13) . .
O3 P2 S4 115.02(11) . .
O4 P2 S4 112.40(10) . .
O3 P2 S3 104.48(10) . .
O4 P2 S3 110.56(11) . .
S4 P2 S3 112.88(5) . .
C1 O1 P1 120.39(19) . .
C4 O2 P1 119.6(2) . .
C7 O3 P2 121.4(2) . .
C10 O4 P2 120.2(2) . .
C13 N1 C17 118.4(3) . .
C13 N1 Zn 121.4(2) . .
C17 N1 Zn 120.2(2) . .
C18 N2 N2 111.5(3) . 2_766
O1 C1 C2 107.6(3) . .
O1 C1 C3 107.3(3) . .
C2 C1 C3 113.2(3) . .
O1 C1 H1 109.5 . .
C2 C1 H1 109.5 . .
C3 C1 H1 109.5 . .
C1 C2 H2A 109.5 . .
C1 C2 H2B 109.5 . .
H2A C2 H2B 109.5 . .
C1 C2 H2C 109.5 . .
H2A C2 H2C 109.5 . .
H2B C2 H2C 109.5 . .
C1 C3 H3A 109.5 . .
C1 C3 H3B 109.5 . .
H3A C3 H3B 109.5 . .
C1 C3 H3C 109.5 . .
H3A C3 H3C 109.5 . .
H3B C3 H3C 109.5 . .
O2 C4 C6 106.9(3) . .
O2 C4 C5 107.5(3) . .
C6 C4 C5 114.1(3) . .
O2 C4 H4 109.4 . .
C6 C4 H4 109.4 . .
C5 C4 H4 109.4 . .
C4 C5 H5A 109.5 . .
C4 C5 H5B 109.5 . .
H5A C5 H5B 109.5 . .
C4 C5 H5C 109.5 . .
H5A C5 H5C 109.5 . .
H5B C5 H5C 109.5 . .
C4 C6 H6A 109.5 . .
C4 C6 H6B 109.5 . .
H6A C6 H6B 109.5 . .
C4 C6 H6C 109.5 . .
H6A C6 H6C 109.5 . .
H6B C6 H6C 109.5 . .
O3 C7 C8 106.9(4) . .
O3 C7 C9 107.9(3) . .
C8 C7 C9 111.8(4) . .
O3 C7 H7 110.0 . .
C8 C7 H7 110.0 . .
C9 C7 H7 110.0 . .
C7 C8 H8A 109.5 . .
C7 C8 H8B 109.5 . .
H8A C8 H8B 109.5 . .
C7 C8 H8C 109.5 . .
H8A C8 H8C 109.5 . .
H8B C8 H8C 109.5 . .
C7 C9 H9A 109.5 . .
C7 C9 H9B 109.5 . .
H9A C9 H9B 109.5 . .
C7 C9 H9C 109.5 . .
H9A C9 H9C 109.5 . .
H9B C9 H9C 109.5 . .
O4 C10 C11 108.1(3) . .
O4 C10 C12 106.2(4) . .
C11 C10 C12 113.8(4) . .
O4 C10 H10 109.6 . .
C11 C10 H10 109.6 . .
C12 C10 H10 109.6 . .
C10 C11 H11A 109.5 . .
C10 C11 H11B 109.5 . .
H11A C11 H11B 109.5 . .
C10 C11 H11C 109.5 . .
H11A C11 H11C 109.5 . .
H11B C11 H11C 109.5 . .
C10 C12 H12A 109.5 . .
C10 C12 H12B 109.5 . .
H12A C12 H12B 109.5 . .
C10 C12 H12C 109.5 . .
H12A C12 H12C 109.5 . .
H12B C12 H12C 109.5 . .
N1 C13 C14 122.3(3) . .
N1 C13 H13 118.9 . .
C14 C13 H13 118.9 . .
C13 C14 C15 119.6(3) . .
C13 C14 H14 120.2 . .
C15 C14 H14 120.2 . .
C14 C15 C16 118.0(3) . .
C14 C15 C18 120.2(3) . .
C16 C15 C18 121.8(3) . .
C17 C16 C15 119.2(3) . .
C17 C16 H16 120.4 . .
C15 C16 H16 120.4 . .
N1 C17 C16 122.5(3) . .
N1 C17 H17 118.7 . .
C16 C17 H17 118.7 . .
N2 C18 C15 120.2(3) . .
N2 C18 H18 119.9 . .
C15 C18 H18 119.9 . .

loop_
_geom_bond_atom_site_label_1
_geom_bond_atom_site_label_2
_geom_bond_distance
_geom_bond_site_symmetry_2
Zn N1 2.034(3) .
Zn S3 2.2858(9) .
Zn S1 2.3366(9) .
Zn S2 2.5912(10) .
Zn S4 2.8762(11) .
S1 P1 2.0044(11) .
S2 P1 1.9859(11) .
S3 P2 2.0103(12) .
S4 P2 1.9648(12) .
P1 O1 1.578(2) .
P1 O2 1.583(2) .
P2 O3 1.578(2) .
P2 O4 1.581(2) .
O1 C1 1.478(4) .
O2 C4 1.469(4) .
O3 C7 1.466(4) .
O4 C10 1.462(4) .
N1 C13 1.339(4) .
N1 C17 1.345(4) .
N2 C18 1.272(4) .
N2 N2 1.404(5) 2_766
C1 C2 1.496(5) .
C1 C3 1.522(5) .
C1 H1 1.0000 .
C2 H2A 0.9800 .
C2 H2B 0.9800 .
C2 H2C 0.9800 .
C3 H3A 0.9800 .
C3 H3B 0.9800 .
C3 H3C 0.9800 .
C4 C6 1.503(5) .
C4 C5 1.514(5) .
C4 H4 1.0000 .
C5 H5A 0.9800 .
C5 H5B 0.9800 .
C5 H5C 0.9800 .
C6 H6A 0.9800 .
C6 H6B 0.9800 .
C6 H6C 0.9800 .
C7 C8 1.487(6) .
C7 C9 1.526(7) .
C7 H7 1.0000 .
C8 H8A 0.9800 .
C8 H8B 0.9800 .
C8 H8C 0.9800 .
C9 H9A 0.9800 .
C9 H9B 0.9800 .
C9 H9C 0.9800 .
C10 C11 1.501(7) .
C10 C12 1.516(7) .
C10 H10 1.0000 .
C11 H11A 0.9800 .
C11 H11B 0.9800 .
C11 H11C 0.9800 .
C12 H12A 0.9800 .
C12 H12B 0.9800 .
C12 H12C 0.9800 .
C13 C14 1.377(5) .
C13 H13 0.9500 .
C14 C15 1.387(4) .
C14 H14 0.9500 .
C15 C16 1.393(4) .
C15 C18 1.468(4) .
C16 C17 1.373(4) .
C16 H16 0.9500 .
C17 H17 0.9500 .
C18 H18 0.9500 .

loop_
_geom_torsion_atom_site_label_1
_geom_torsion_atom_site_label_2
_geom_torsion_atom_site_label_3
_geom_torsion_atom_site_label_4
_geom_torsion
_geom_torsion_site_symmetry_1
_geom_torsion_site_symmetry_2
_geom_torsion_site_symmetry_3
_geom_torsion_site_symmetry_4
O2 P1 O1 C1 71.0(2) . . . .
S2 P1 O1 C1 -49.1(2) . . . .
S1 P1 O1 C1 -172.1(2) . . . .
O1 P1 O2 C4 -179.0(2) . . . .
S2 P1 O2 C4 -58.0(2) . . . .
S1 P1 O2 C4 67.4(2) . . . .
O4 P2 O3 C7 67.2(3) . . . .
S4 P2 O3 C7 -53.8(3) . . . .
S3 P2 O3 C7 -178.1(3) . . . .
O3 P2 O4 C10 -178.8(3) . . . .
S4 P2 O4 C10 -56.0(3) . . . .
S3 P2 O4 C10 71.2(3) . . . .
P1 O1 C1 C2 -124.2(3) . . . .
P1 O1 C1 C3 113.6(3) . . . .
P1 O2 C4 C6 123.5(3) . . . .
P1 O2 C4 C5 -113.6(3) . . . .
P2 O3 C7 C8 -129.6(4) . . . .
P2 O3 C7 C9 110.0(3) . . . .
P2 O4 C10 C11 -110.8(3) . . . .
P2 O4 C10 C12 126.7(3) . . . .
C17 N1 C13 C14 -0.6(5) . . . .
Zn N1 C13 C14 177.4(3) . . . .
N1 C13 C14 C15 -0.2(6) . . . .
C13 C14 C15 C16 0.5(5) . . . .
C13 C14 C15 C18 -177.4(3) . . . .
C14 C15 C16 C17 0.0(5) . . . .
C18 C15 C16 C17 177.9(3) . . . .
C13 N1 C17 C16 1.2(5) . . . .
Zn N1 C17 C16 -176.9(3) . . . .
C15 C16 C17 N1 -0.9(5) . . . .
N2 N2 C18 C15 -176.8(3) 2_766 . . .
C14 C15 C18 N2 179.1(3) . . . .
C16 C15 C18 N2 1.3(5) . . . .
